data_2226170
loop_
_publ_author_name
'Derikvand, Zohreh'
'Olmstead, Marilyn M.'

_publ_section_title
;
 Bis(9-aminoacridinium)
 bis(pyridine-2,6-dicarboxylato-\k^3^<i>O</i>^2^,<i>N</i>,<i>O</i>^6^)nickelate(II)
 trihydrate
;
_journal_coeditor_code HY2305
_journal_issue 6
_journal_name_full 'Acta Crystallographica Section E'
_journal_page_first m642
_journal_page_last m643
_journal_paper_doi 10.1107/S1600536810016776
_journal_volume 66
_journal_year 2010
_chemical_formula_iupac '(C13 H11 N2)2 [Ni (C7 H3 N O4)2], 3H2 O'
_chemical_formula_moiety '2(C13 H11 N2 +), C14 H6 N2 Ni O8 2-, 3(H2 O)'
_chemical_formula_sum 'C40 H34 N6 Ni O11'
_chemical_formula_weight 833.44
_chemical_name_systematic
;
Bis(9-aminoacridinium) bis(pyridine-2,6-dicarboxylato-
\k^3^<i>O</i>^2^,<i>N</i>,<i>O</i>^6^)nickelate(II) trihydrate
;
_space_group_IT_number 2
_symmetry_cell_setting triclinic
_symmetry_space_group_name_Hall '-P 1'
_symmetry_space_group_name_H-M 'P -1'
_atom_sites_solution_hydrogens difmap
_atom_sites_solution_primary direct
_atom_sites_solution_secondary difmap
_audit_creation_method SHELXL-97
_cell_angle_alpha 102.288(2)
_cell_angle_beta 103.609(2)
_cell_angle_gamma 105.482(2)
_cell_formula_units_Z 2
_cell_length_a 10.7939(10)
_cell_length_b 13.3335(12)
_cell_length_c 13.9370(13)
_cell_measurement_reflns_used 9659
_cell_measurement_temperature 90(2)
_cell_measurement_theta_max 31.5
_cell_measurement_theta_min 2.9
_cell_volume 1795.6(3)
_computing_cell_refinement 'SAINT (Bruker, 2007)'
_computing_data_collection 'APEX2 (Bruker, 2007)'
_computing_data_reduction 'SAINT (Bruker, 2007)'
_computing_molecular_graphics
;
SHELXTL (Sheldrick, 2008) and Mercury (Macrae <i>et al.</i>,
2006)
;
_computing_publication_material 'SHELXL97 (Sheldrick, 2008)'
_computing_structure_refinement 'SHELXL97 (Sheldrick, 2008)'
_computing_structure_solution 'SHELXS97 (Sheldrick, 2008)'
_diffrn_ambient_temperature 90(2)
_diffrn_detector_area_resol_mean 0.83
_diffrn_measured_fraction_theta_full 0.988
_diffrn_measured_fraction_theta_max 0.988
_diffrn_measurement_device_type 'Bruker APEXII CCD'
_diffrn_measurement_method '\f and \w scans'
_diffrn_radiation_monochromator graphite
_diffrn_radiation_source 'fine-focus sealed tube'
_diffrn_radiation_type MoK\a
_diffrn_radiation_wavelength 0.71073
_diffrn_reflns_av_R_equivalents 0.0154
_diffrn_reflns_av_sigmaI/netI 0.0183
_diffrn_reflns_limit_h_max 15
_diffrn_reflns_limit_h_min -15
_diffrn_reflns_limit_k_max 19
_diffrn_reflns_limit_k_min -19
_diffrn_reflns_limit_l_max 20
_diffrn_reflns_limit_l_min -20
_diffrn_reflns_number 29993
_diffrn_reflns_theta_full 31.50
_diffrn_reflns_theta_max 31.50
_diffrn_reflns_theta_min 2.77
_exptl_absorpt_coefficient_mu 0.616
_exptl_absorpt_correction_T_max 0.887
_exptl_absorpt_correction_T_min 0.809
_exptl_absorpt_correction_type multi-scan
_exptl_absorpt_process_details '(SADABS; Sheldrick, 1996)'
_exptl_crystal_colour green
_exptl_crystal_density_diffrn 1.542
_exptl_crystal_density_method 'not measured'
_exptl_crystal_description block
_exptl_crystal_F_000 864
_exptl_crystal_size_max 0.36
_exptl_crystal_size_mid 0.24
_exptl_crystal_size_min 0.20
_refine_diff_density_max 0.482
_refine_diff_density_min -0.337
_refine_ls_extinction_method none
_refine_ls_goodness_of_fit_ref 1.037
_refine_ls_hydrogen_treatment refall
_refine_ls_matrix_type full
_refine_ls_number_parameters 659
_refine_ls_number_reflns 11816
_refine_ls_number_restraints 0
_refine_ls_restrained_S_all 1.037
_refine_ls_R_factor_all 0.0293
_refine_ls_R_factor_gt 0.0269
_refine_ls_shift/su_max 0.008
_refine_ls_shift/su_mean 0.000
_refine_ls_structure_factor_coef Fsqd
_refine_ls_weighting_details 'calc w=1/[\s^2^(Fo^2^)+(0.0406P)^2^+0.6602P] where P=(Fo^2^+2Fc^2^)/3'
_refine_ls_weighting_scheme calc
_refine_ls_wR_factor_gt 0.0741
_refine_ls_wR_factor_ref 0.0757
_reflns_number_gt 10951
_reflns_number_total 11816
_reflns_threshold_expression I>2\s(I)
_cod_data_source_file hy2305.cif
_cod_data_source_block I
_cod_depositor_comments
;
The following automatic conversions were performed:
'_symmetry_cell_setting' value 'Triclinic' changed to 'triclinic'
according to '/home/saulius/struct/CIF-dictionaries/cif_core.dic'
dictionary named 'cif_core.dic' version 2.4.1 from 2010-06-29.

Automatic conversion script
Id: cif_fix_enum 1527 2010-12-29 10:47:43Z saulius 
;
_cod_database_code 2226170
_cod_database_fobs_code 2226170

loop_
_symmetry_equiv_pos_as_xyz
'x, y, z'
'-x, -y, -z'

loop_
_atom_site_type_symbol
_atom_site_label
_atom_site_fract_x
_atom_site_fract_y
_atom_site_fract_z
_atom_site_U_iso_or_equiv
_atom_site_adp_type
_atom_site_calc_flag
_atom_site_refinement_flags
_atom_site_occupancy
_atom_site_disorder_assembly
_atom_site_disorder_group
Ni Ni1 0.359601(12) 0.243203(9) 0.083985(9) 0.01101(3) Uani d . 1 . .
O O1 0.24161(7) 0.20633(6) 0.18019(5) 0.01602(13) Uani d . 1 . .
O O2 0.09729(8) 0.06546(6) 0.20554(6) 0.01894(14) Uani d . 1 . .
O O3 0.47436(8) 0.07283(6) -0.14184(5) 0.01698(13) Uani d . 1 . .
O O4 0.45471(7) 0.21101(5) -0.02971(5) 0.01462(12) Uani d . 1 . .
O O5 0.54671(7) 0.27912(6) 0.20078(5) 0.01500(12) Uani d . 1 . .
O O6 0.73195(8) 0.42266(7) 0.30005(6) 0.02066(15) Uani d . 1 . .
O O7 0.14490(7) 0.42729(6) -0.04067(5) 0.01533(13) Uani d . 1 . .
O O8 0.20247(7) 0.28295(5) -0.01471(5) 0.01506(12) Uani d . 1 . .
N N1 0.28850(8) 0.08335(6) 0.03374(6) 0.01215(13) Uani d . 1 . .
N N2 0.43332(8) 0.40357(6) 0.11994(6) 0.01076(13) Uani d . 1 . .
C C1 0.17544(10) 0.10551(8) 0.16048(7) 0.01420(16) Uani d . 1 . .
C C2 0.20048(9) 0.02963(7) 0.07382(7) 0.01305(15) Uani d . 1 . .
C C3 0.14477(10) -0.08340(8) 0.03748(8) 0.01671(17) Uani d . 1 . .
H H3 0.0808(16) -0.1233(13) 0.0667(12) 0.026(4) Uiso d . 1 . .
C C4 0.18596(11) -0.13846(8) -0.03952(8) 0.01748(17) Uani d . 1 . .
H H4 0.1504(15) -0.2174(13) -0.0647(12) 0.023(4) Uiso d . 1 . .
C C5 0.27985(10) -0.08048(8) -0.07890(7) 0.01533(16) Uani d . 1 . .
H H5 0.3120(16) -0.1156(13) -0.1310(12) 0.024(4) Uiso d . 1 . .
C C6 0.32823(9) 0.03235(7) -0.04062(7) 0.01215(15) Uani d . 1 . .
C C7 0.42722(9) 0.11096(7) -0.07411(7) 0.01279(15) Uani d . 1 . .
C C8 0.61936(10) 0.37940(8) 0.23293(7) 0.01360(15) Uani d . 1 . .
C C9 0.55891(9) 0.45375(7) 0.18393(7) 0.01160(15) Uani d . 1 . .
C C10 0.62363(9) 0.56455(8) 0.20244(7) 0.01367(15) Uani d . 1 . .
H H10 0.7148(16) 0.5980(13) 0.2491(12) 0.025(4) Uiso d . 1 . .
C C11 0.55385(10) 0.62207(7) 0.15184(7) 0.01395(16) Uani d . 1 . .
H H11 0.5949(15) 0.6953(12) 0.1617(11) 0.019(3) Uiso d . 1 . .
C C12 0.42193(9) 0.56827(7) 0.08503(7) 0.01255(15) Uani d . 1 . .
H H12 0.3741(15) 0.6076(12) 0.0478(11) 0.019(3) Uiso d . 1 . .
C C13 0.36452(9) 0.45752(7) 0.07089(7) 0.01066(14) Uani d . 1 . .
C C14 0.22569(9) 0.38391(7) -0.00075(7) 0.01211(15) Uani d . 1 . .
N N3 1.01535(9) 0.30800(7) 0.73932(6) 0.01601(15) Uani d . 1 . .
H H3A 1.0262(18) 0.2447(15) 0.7348(13) 0.035(4) Uiso d . 1 . .
H H3B 1.0349(16) 0.3518(14) 0.8016(13) 0.028(4) Uiso d . 1 . .
N N4 0.85905(8) 0.38995(6) 0.47807(6) 0.01216(13) Uani d . 1 . .
H H4A 0.8176(17) 0.4019(13) 0.4211(13) 0.029(4) Uiso d . 1 . .
C C15 0.96750(9) 0.33591(7) 0.65564(7) 0.01238(15) Uani d . 1 . .
C C16 0.92971(9) 0.43231(7) 0.66353(7) 0.01277(15) Uani d . 1 . .
C C17 0.94175(10) 0.50324(8) 0.75957(7) 0.01699(17) Uani d . 1 . .
H H17 0.9776(15) 0.4885(12) 0.8207(12) 0.022(4) Uiso d . 1 . .
C C18 0.89975(11) 0.59228(8) 0.76344(8) 0.01865(18) Uani d . 1 . .
H H18 0.9081(15) 0.6410(12) 0.8279(12) 0.023(4) Uiso d . 1 . .
C C19 0.84486(10) 0.61508(8) 0.67144(8) 0.01701(17) Uani d . 1 . .
H H19 0.8169(17) 0.6750(13) 0.6743(13) 0.029(4) Uiso d . 1 . .
C C20 0.83206(10) 0.54841(8) 0.57722(8) 0.01467(16) Uani d . 1 . .
H H20 0.7949(15) 0.5620(12) 0.5123(12) 0.024(4) Uiso d . 1 . .
C C21 0.87392(9) 0.45595(7) 0.57219(7) 0.01210(15) Uani d . 1 . .
C C22 0.89545(9) 0.29898(7) 0.46724(7) 0.01138(14) Uani d . 1 . .
C C23 0.87734(9) 0.23509(8) 0.36660(7) 0.01369(15) Uani d . 1 . .
H H23 0.8404(15) 0.2582(12) 0.3080(11) 0.019(3) Uiso d . 1 . .
C C24 0.91252(10) 0.14290(8) 0.35392(7) 0.01527(16) Uani d . 1 . .
H H24 0.9000(16) 0.1003(13) 0.2858(12) 0.027(4) Uiso d . 1 . .
C C25 0.96692(9) 0.11129(8) 0.44075(8) 0.01504(16) Uani d . 1 . .
H H25 0.9882(15) 0.0445(12) 0.4304(11) 0.021(4) Uiso d . 1 . .
C C26 0.98706(9) 0.17326(8) 0.53888(7) 0.01362(15) Uani d . 1 . .
H H26 1.0261(15) 0.1520(12) 0.5973(11) 0.020(3) Uiso d . 1 . .
C C27 0.95095(9) 0.26932(7) 0.55488(7) 0.01163(15) Uani d . 1 . .
N N5 0.54540(8) 0.10654(7) 0.29830(6) 0.01346(14) Uani d . 1 . .
H H5B 0.5307(17) 0.1587(14) 0.2716(12) 0.028(4) Uiso d . 1 . .
H H5A 0.5530(17) 0.0488(14) 0.2569(13) 0.032(4) Uiso d . 1 . .
N N6 0.66618(8) 0.17508(7) 0.61591(6) 0.01321(14) Uani d . 1 . .
H H6A 0.6815(18) 0.1842(14) 0.6793(14) 0.035(4) Uiso d . 1 . .
C C28 0.58088(9) 0.12538(7) 0.39986(7) 0.01094(14) Uani d . 1 . .
C C29 0.63617(9) 0.05563(7) 0.44931(7) 0.01157(14) Uani d . 1 . .
C C30 0.65177(9) -0.04016(7) 0.39368(7) 0.01397(15) Uani d . 1 . .
H H30 0.6252(15) -0.0608(12) 0.3218(12) 0.020(3) Uiso d . 1 . .
C C31 0.70392(10) -0.10461(8) 0.44482(8) 0.01636(17) Uani d . 1 . .
H H31 0.7130(15) -0.1690(13) 0.4074(12) 0.021(3) Uiso d . 1 . .
C C32 0.74404(9) -0.07552(8) 0.55373(8) 0.01687(17) Uani d . 1 . .
H H32 0.7815(15) -0.1210(12) 0.5896(12) 0.023(4) Uiso d . 1 . .
C C33 0.73293(9) 0.01756(8) 0.61017(8) 0.01544(16) Uani d . 1 . .
H H33 0.7632(16) 0.0396(13) 0.6863(12) 0.027(4) Uiso d . 1 . .
C C34 0.67789(9) 0.08377(7) 0.55852(7) 0.01229(15) Uani d . 1 . .
C C35 0.60723(9) 0.23954(7) 0.57198(7) 0.01228(15) Uani d . 1 . .
C C36 0.58907(10) 0.32831(8) 0.63673(7) 0.01603(17) Uani d . 1 . .
H H36 0.6224(16) 0.3430(13) 0.7095(13) 0.027(4) Uiso d . 1 . .
C C37 0.52273(11) 0.38982(8) 0.59321(8) 0.01782(17) Uani d . 1 . .
H H37 0.5095(16) 0.4525(13) 0.6367(12) 0.026(4) Uiso d . 1 . .
C C38 0.47143(10) 0.36511(8) 0.48487(8) 0.01641(17) Uani d . 1 . .
H H38 0.4195(15) 0.4061(12) 0.4546(11) 0.021(4) Uiso d . 1 . .
C C39 0.49140(9) 0.28085(7) 0.42143(7) 0.01346(15) Uani d . 1 . .
H H39 0.4518(14) 0.2641(12) 0.3479(11) 0.017(3) Uiso d . 1 . .
C C40 0.56196(9) 0.21681(7) 0.46364(7) 0.01130(14) Uani d . 1 . .
O O1W 0.11651(8) 0.63289(6) 0.02097(6) 0.01961(14) Uani d . 1 . .
H H1A 0.132(2) 0.5745(16) 0.0089(15) 0.045(5) Uiso d . 1 . .
H H1B 0.0366(19) 0.6155(14) 0.0272(13) 0.033(4) Uiso d . 1 . .
O O2W -0.08266(9) -0.12483(7) 0.21495(6) 0.02072(15) Uani d . 1 . .
H H2A -0.1191(18) -0.1637(15) 0.1557(14) 0.033(4) Uiso d . 1 . .
H H2B -0.031(2) -0.0729(16) 0.2114(15) 0.041(5) Uiso d . 1 . .
O O3W 0.68638(9) 0.20630(7) 0.81693(6) 0.02351(16) Uani d . 1 . .
H H3C 0.628(2) 0.1734(16) 0.8358(14) 0.039(5) Uiso d . 1 . .
H H3D 0.7472(19) 0.2544(15) 0.8698(14) 0.035(4) Uiso d . 1 . .

loop_
_atom_site_aniso_label
_atom_site_aniso_U_11
_atom_site_aniso_U_22
_atom_site_aniso_U_33
_atom_site_aniso_U_12
_atom_site_aniso_U_13
_atom_site_aniso_U_23
Ni1 0.01530(6) 0.00874(5) 0.01001(5) 0.00488(4) 0.00442(4) 0.00317(4)
O1 0.0215(3) 0.0127(3) 0.0155(3) 0.0059(3) 0.0089(3) 0.0036(2)
O2 0.0230(3) 0.0193(3) 0.0185(3) 0.0069(3) 0.0120(3) 0.0076(3)
O3 0.0217(3) 0.0153(3) 0.0143(3) 0.0052(3) 0.0095(3) 0.0019(2)
O4 0.0214(3) 0.0106(3) 0.0139(3) 0.0057(2) 0.0081(2) 0.0042(2)
O5 0.0196(3) 0.0138(3) 0.0142(3) 0.0080(2) 0.0048(2) 0.0067(2)
O6 0.0178(3) 0.0236(4) 0.0188(3) 0.0065(3) -0.0008(3) 0.0105(3)
O7 0.0145(3) 0.0158(3) 0.0152(3) 0.0072(2) 0.0014(2) 0.0044(2)
O8 0.0166(3) 0.0112(3) 0.0148(3) 0.0038(2) 0.0018(2) 0.0030(2)
N1 0.0163(3) 0.0105(3) 0.0107(3) 0.0052(3) 0.0048(3) 0.0036(3)
N2 0.0133(3) 0.0105(3) 0.0097(3) 0.0054(3) 0.0039(3) 0.0033(2)
C1 0.0173(4) 0.0153(4) 0.0121(4) 0.0071(3) 0.0054(3) 0.0050(3)
C2 0.0164(4) 0.0120(4) 0.0121(4) 0.0051(3) 0.0053(3) 0.0050(3)
C3 0.0208(4) 0.0128(4) 0.0166(4) 0.0036(3) 0.0074(3) 0.0052(3)
C4 0.0230(5) 0.0107(4) 0.0166(4) 0.0031(3) 0.0063(3) 0.0029(3)
C5 0.0212(4) 0.0113(4) 0.0131(4) 0.0053(3) 0.0055(3) 0.0026(3)
C6 0.0162(4) 0.0107(3) 0.0101(3) 0.0051(3) 0.0042(3) 0.0033(3)
C7 0.0165(4) 0.0121(4) 0.0105(3) 0.0052(3) 0.0044(3) 0.0041(3)
C8 0.0162(4) 0.0161(4) 0.0122(4) 0.0082(3) 0.0054(3) 0.0071(3)
C9 0.0138(4) 0.0126(4) 0.0101(3) 0.0058(3) 0.0041(3) 0.0046(3)
C10 0.0135(4) 0.0137(4) 0.0127(4) 0.0035(3) 0.0028(3) 0.0043(3)
C11 0.0161(4) 0.0113(4) 0.0147(4) 0.0040(3) 0.0049(3) 0.0048(3)
C12 0.0151(4) 0.0116(4) 0.0130(4) 0.0062(3) 0.0050(3) 0.0048(3)
C13 0.0124(4) 0.0107(3) 0.0097(3) 0.0051(3) 0.0036(3) 0.0032(3)
C14 0.0132(4) 0.0129(4) 0.0101(3) 0.0045(3) 0.0034(3) 0.0033(3)
N3 0.0186(4) 0.0169(4) 0.0116(3) 0.0068(3) 0.0016(3) 0.0047(3)
N4 0.0133(3) 0.0124(3) 0.0116(3) 0.0051(3) 0.0034(3) 0.0045(3)
C15 0.0101(3) 0.0132(4) 0.0124(4) 0.0028(3) 0.0022(3) 0.0039(3)
C16 0.0118(4) 0.0128(4) 0.0125(4) 0.0035(3) 0.0027(3) 0.0031(3)
C17 0.0185(4) 0.0167(4) 0.0134(4) 0.0055(3) 0.0031(3) 0.0022(3)
C18 0.0203(4) 0.0162(4) 0.0168(4) 0.0055(3) 0.0052(3) 0.0008(3)
C19 0.0168(4) 0.0133(4) 0.0206(4) 0.0056(3) 0.0064(3) 0.0029(3)
C20 0.0142(4) 0.0130(4) 0.0178(4) 0.0054(3) 0.0050(3) 0.0054(3)
C21 0.0107(3) 0.0116(4) 0.0135(4) 0.0032(3) 0.0038(3) 0.0036(3)
C22 0.0101(3) 0.0120(3) 0.0125(4) 0.0036(3) 0.0038(3) 0.0044(3)
C23 0.0142(4) 0.0154(4) 0.0121(4) 0.0054(3) 0.0043(3) 0.0046(3)
C24 0.0156(4) 0.0162(4) 0.0149(4) 0.0064(3) 0.0062(3) 0.0034(3)
C25 0.0136(4) 0.0147(4) 0.0186(4) 0.0066(3) 0.0059(3) 0.0049(3)
C26 0.0119(4) 0.0143(4) 0.0160(4) 0.0055(3) 0.0042(3) 0.0060(3)
C27 0.0100(3) 0.0124(4) 0.0124(4) 0.0036(3) 0.0030(3) 0.0043(3)
N5 0.0185(4) 0.0127(3) 0.0107(3) 0.0076(3) 0.0045(3) 0.0037(3)
N6 0.0130(3) 0.0163(3) 0.0101(3) 0.0042(3) 0.0037(3) 0.0043(3)
C28 0.0096(3) 0.0113(3) 0.0118(3) 0.0029(3) 0.0037(3) 0.0035(3)
C29 0.0105(3) 0.0121(4) 0.0128(4) 0.0038(3) 0.0038(3) 0.0049(3)
C30 0.0131(4) 0.0127(4) 0.0165(4) 0.0047(3) 0.0045(3) 0.0047(3)
C31 0.0142(4) 0.0140(4) 0.0228(4) 0.0058(3) 0.0060(3) 0.0075(3)
C32 0.0121(4) 0.0184(4) 0.0235(5) 0.0054(3) 0.0056(3) 0.0126(4)
C33 0.0120(4) 0.0197(4) 0.0167(4) 0.0048(3) 0.0042(3) 0.0105(3)
C34 0.0095(3) 0.0145(4) 0.0130(4) 0.0027(3) 0.0037(3) 0.0057(3)
C35 0.0112(3) 0.0132(4) 0.0117(4) 0.0025(3) 0.0045(3) 0.0032(3)
C36 0.0180(4) 0.0159(4) 0.0127(4) 0.0037(3) 0.0067(3) 0.0016(3)
C37 0.0224(4) 0.0149(4) 0.0179(4) 0.0068(3) 0.0107(4) 0.0026(3)
C38 0.0186(4) 0.0141(4) 0.0191(4) 0.0072(3) 0.0083(3) 0.0052(3)
C39 0.0145(4) 0.0131(4) 0.0141(4) 0.0054(3) 0.0054(3) 0.0046(3)
C40 0.0112(3) 0.0115(3) 0.0113(3) 0.0036(3) 0.0042(3) 0.0030(3)
O1W 0.0175(3) 0.0149(3) 0.0243(4) 0.0041(3) 0.0058(3) 0.0040(3)
O2W 0.0258(4) 0.0174(3) 0.0157(3) 0.0039(3) 0.0037(3) 0.0055(3)
O3W 0.0238(4) 0.0272(4) 0.0120(3) -0.0023(3) 0.0057(3) 0.0041(3)

loop_
_atom_type_symbol
_atom_type_description
_atom_type_scat_dispersion_real
_atom_type_scat_dispersion_imag
_atom_type_scat_source
C C 0.0033 0.0016 'International Tables Vol C Tables 4.2.6.8 and 6.1.1.4'
H H 0.0000 0.0000 'International Tables Vol C Tables 4.2.6.8 and 6.1.1.4'
N N 0.0061 0.0033 'International Tables Vol C Tables 4.2.6.8 and 6.1.1.4'
O O 0.0106 0.0060 'International Tables Vol C Tables 4.2.6.8 and 6.1.1.4'
Ni Ni 0.3393 1.1124 'International Tables Vol C Tables 4.2.6.8 and 6.1.1.4'

loop_
_geom_angle_atom_site_label_1
_geom_angle_atom_site_label_2
_geom_angle_atom_site_label_3
_geom_angle_site_symmetry_1
_geom_angle_site_symmetry_3
_geom_angle
_geom_angle_publ_flag
N1 Ni1 N2 . . 173.93(3) ?
N1 Ni1 O1 . . 78.42(3) ?
N2 Ni1 O1 . . 107.10(3) ?
N1 Ni1 O4 . . 78.42(3) ?
N2 Ni1 O4 . . 96.15(3) ?
O1 Ni1 O4 . . 156.71(3) ?
N1 Ni1 O5 . . 104.16(3) ?
N2 Ni1 O5 . . 78.28(3) ?
O1 Ni1 O5 . . 94.00(3) ?
O4 Ni1 O5 . . 89.26(3) ?
N1 Ni1 O8 . . 100.69(3) ?
N2 Ni1 O8 . . 76.88(3) ?
O1 Ni1 O8 . . 92.00(3) ?
O4 Ni1 O8 . . 94.68(3) ?
O5 Ni1 O8 . . 155.12(3) ?
C1 O1 Ni1 . . 115.38(6) ?
C7 O4 Ni1 . . 114.59(6) ?
C8 O5 Ni1 . . 114.08(6) ?
C14 O8 Ni1 . . 114.13(6) ?
C2 N1 C6 . . 122.34(8) ?
C2 N1 Ni1 . . 118.90(6) ?
C6 N1 Ni1 . . 118.75(6) ?
C9 N2 C13 . . 121.37(8) ?
C9 N2 Ni1 . . 118.02(6) ?
C13 N2 Ni1 . . 120.08(6) ?
O2 C1 O1 . . 126.47(9) ?
O2 C1 C2 . . 118.90(8) ?
O1 C1 C2 . . 114.61(8) ?
N1 C2 C3 . . 120.31(8) ?
N1 C2 C1 . . 112.49(8) ?
C3 C2 C1 . . 127.18(8) ?
C2 C3 C4 . . 118.28(9) ?
C2 C3 H3 . . 120.8(9) ?
C4 C3 H3 . . 120.9(9) ?
C5 C4 C3 . . 120.26(9) ?
C5 C4 H4 . . 119.9(9) ?
C3 C4 H4 . . 119.8(9) ?
C6 C5 C4 . . 118.08(9) ?
C6 C5 H5 . . 119.2(9) ?
C4 C5 H5 . . 122.7(9) ?
N1 C6 C5 . . 120.68(8) ?
N1 C6 C7 . . 112.46(8) ?
C5 C6 C7 . . 126.86(8) ?
O3 C7 O4 . . 125.73(9) ?
O3 C7 C6 . . 118.52(8) ?
O4 C7 C6 . . 115.76(8) ?
O6 C8 O5 . . 127.62(9) ?
O6 C8 C9 . . 117.00(8) ?
O5 C8 C9 . . 115.38(8) ?
N2 C9 C10 . . 121.18(8) ?
N2 C9 C8 . . 113.61(8) ?
C10 C9 C8 . . 125.21(8) ?
C9 C10 C11 . . 118.31(8) ?
C9 C10 H10 . . 118.8(9) ?
C11 C10 H10 . . 122.9(9) ?
C10 C11 C12 . . 119.83(8) ?
C10 C11 H11 . . 120.2(9) ?
C12 C11 H11 . . 120.0(9) ?
C13 C12 C11 . . 118.26(8) ?
C13 C12 H12 . . 121.7(9) ?
C11 C12 H12 . . 120.0(9) ?
N2 C13 C12 . . 121.04(8) ?
N2 C13 C14 . . 112.51(7) ?
C12 C13 C14 . . 126.41(8) ?
O7 C14 O8 . . 125.99(9) ?
O7 C14 C13 . . 118.26(8) ?
O8 C14 C13 . . 115.75(8) ?
C15 N3 H3A . . 121.6(12) ?
C15 N3 H3B . . 121.1(11) ?
H3A N3 H3B . . 117.2(15) ?
C22 N4 C21 . . 122.33(8) ?
C22 N4 H4A . . 117.4(11) ?
C21 N4 H4A . . 120.0(11) ?
N3 C15 C27 . . 120.41(8) ?
N3 C15 C16 . . 121.15(8) ?
C27 C15 C16 . . 118.44(8) ?
C21 C16 C17 . . 118.21(8) ?
C21 C16 C15 . . 119.03(8) ?
C17 C16 C15 . . 122.73(8) ?
C18 C17 C16 . . 120.87(9) ?
C18 C17 H17 . . 119.7(9) ?
C16 C17 H17 . . 119.4(9) ?
C17 C18 C19 . . 120.21(9) ?
C17 C18 H18 . . 121.5(9) ?
C19 C18 H18 . . 118.3(9) ?
C20 C19 C18 . . 120.50(9) ?
C20 C19 H19 . . 119.5(10) ?
C18 C19 H19 . . 120.0(10) ?
C19 C20 C21 . . 119.82(9) ?
C19 C20 H20 . . 122.5(9) ?
C21 C20 H20 . . 117.6(9) ?
N4 C21 C16 . . 120.52(8) ?
N4 C21 C20 . . 119.08(8) ?
C16 C21 C20 . . 120.40(8) ?
N4 C22 C27 . . 120.54(8) ?
N4 C22 C23 . . 118.77(8) ?
C27 C22 C23 . . 120.69(8) ?
C24 C23 C22 . . 119.72(8) ?
C24 C23 H23 . . 121.5(9) ?
C22 C23 H23 . . 118.8(9) ?
C23 C24 C25 . . 120.38(9) ?
C23 C24 H24 . . 119.2(10) ?
C25 C24 H24 . . 120.4(10) ?
C26 C25 C24 . . 120.59(9) ?
C26 C25 H25 . . 120.0(9) ?
C24 C25 H25 . . 119.4(9) ?
C25 C26 C27 . . 120.51(8) ?
C25 C26 H26 . . 119.9(9) ?
C27 C26 H26 . . 119.6(9) ?
C22 C27 C26 . . 118.10(8) ?
C22 C27 C15 . . 119.12(8) ?
C26 C27 C15 . . 122.79(8) ?
C28 N5 H5B . . 119.4(10) ?
C28 N5 H5A . . 121.4(11) ?
H5B N5 H5A . . 117.9(15) ?
C35 N6 C34 . . 122.20(8) ?
C35 N6 H6A . . 118.9(12) ?
C34 N6 H6A . . 117.8(12) ?
N5 C28 C29 . . 121.91(8) ?
N5 C28 C40 . . 119.80(8) ?
C29 C28 C40 . . 118.29(8) ?
C34 C29 C30 . . 118.18(8) ?
C34 C29 C28 . . 118.75(8) ?
C30 C29 C28 . . 123.06(8) ?
C31 C30 C29 . . 120.68(9) ?
C31 C30 H30 . . 119.1(9) ?
C29 C30 H30 . . 120.2(9) ?
C30 C31 C32 . . 120.25(9) ?
C30 C31 H31 . . 120.4(9) ?
C32 C31 H31 . . 119.3(9) ?
C33 C32 C31 . . 120.72(9) ?
C33 C32 H32 . . 119.3(9) ?
C31 C32 H32 . . 120.0(9) ?
C32 C33 C34 . . 119.59(9) ?
C32 C33 H33 . . 121.2(9) ?
C34 C33 H33 . . 119.2(9) ?
N6 C34 C33 . . 118.67(8) ?
N6 C34 C29 . . 120.76(8) ?
C33 C34 C29 . . 120.56(9) ?
N6 C35 C40 . . 120.56(8) ?
N6 C35 C36 . . 118.90(8) ?
C40 C35 C36 . . 120.52(8) ?
C37 C36 C35 . . 119.41(9) ?
C37 C36 H36 . . 121.7(10) ?
C35 C36 H36 . . 118.9(10) ?
C36 C37 C38 . . 120.74(9) ?
C36 C37 H37 . . 120.9(9) ?
C38 C37 H37 . . 118.3(9) ?
C39 C38 C37 . . 120.27(9) ?
C39 C38 H38 . . 119.4(9) ?
C37 C38 H38 . . 120.3(9) ?
C38 C39 C40 . . 120.57(9) ?
C38 C39 H39 . . 118.2(8) ?
C40 C39 H39 . . 121.1(8) ?
C35 C40 C39 . . 118.39(8) ?
C35 C40 C28 . . 119.18(8) ?
C39 C40 C28 . . 122.30(8) ?
H1A O1W H1B . . 104.2(17) ?
H2A O2W H2B . . 105.1(18) ?
H3C O3W H3D . . 108.3(17) ?

loop_
_geom_bond_atom_site_label_1
_geom_bond_atom_site_label_2
_geom_bond_site_symmetry_2
_geom_bond_distance
_geom_bond_publ_flag
Ni1 N1 . 1.9648(8) ?
Ni1 N2 . 1.9760(8) ?
Ni1 O1 . 2.1003(7) ?
Ni1 O4 . 2.1120(7) ?
Ni1 O5 . 2.1360(7) ?
Ni1 O8 . 2.1776(7) ?
O1 C1 . 1.2770(12) ?
O2 C1 . 1.2420(12) ?
O3 C7 . 1.2523(11) ?
O4 C7 . 1.2655(11) ?
O5 C8 . 1.2741(12) ?
O6 C8 . 1.2434(12) ?
O7 C14 . 1.2580(11) ?
O8 C14 . 1.2642(11) ?
N1 C2 . 1.3359(12) ?
N1 C6 . 1.3361(11) ?
N2 C9 . 1.3318(12) ?
N2 C13 . 1.3385(11) ?
C1 C2 . 1.5280(13) ?
C2 C3 . 1.3919(13) ?
C3 C4 . 1.3970(14) ?
C3 H3 . 0.977(16) ?
C4 C5 . 1.3963(14) ?
C4 H4 . 0.971(16) ?
C5 C6 . 1.3888(12) ?
C5 H5 . 0.963(16) ?
C6 C7 . 1.5176(13) ?
C8 C9 . 1.5162(12) ?
C9 C10 . 1.3925(13) ?
C10 C11 . 1.3934(13) ?
C10 H10 . 0.965(16) ?
C11 C12 . 1.3984(13) ?
C11 H11 . 0.923(15) ?
C12 C13 . 1.3906(12) ?
C12 H12 . 0.971(15) ?
C13 C14 . 1.5164(12) ?
N3 C15 . 1.3301(12) ?
N3 H3A . 0.873(18) ?
N3 H3B . 0.878(17) ?
N4 C22 . 1.3612(11) ?
N4 C21 . 1.3620(12) ?
N4 H4A . 0.884(17) ?
C15 C27 . 1.4349(12) ?
C15 C16 . 1.4392(13) ?
C16 C21 . 1.4121(12) ?
C16 C17 . 1.4201(13) ?
C17 C18 . 1.3746(14) ?
C17 H17 . 0.934(15) ?
C18 C19 . 1.4115(15) ?
C18 H18 . 0.959(15) ?
C19 C20 . 1.3732(14) ?
C19 H19 . 0.923(17) ?
C20 C21 . 1.4158(12) ?
C20 H20 . 0.974(15) ?
C22 C27 . 1.4124(12) ?
C22 C23 . 1.4158(12) ?
C23 C24 . 1.3692(13) ?
C23 H23 . 0.969(15) ?
C24 C25 . 1.4148(13) ?
C24 H24 . 0.955(16) ?
C25 C26 . 1.3725(13) ?
C25 H25 . 0.968(15) ?
C26 C27 . 1.4240(12) ?
C26 H26 . 0.960(15) ?
N5 C28 . 1.3249(11) ?
N5 H5B . 0.889(17) ?
N5 H5A . 0.894(17) ?
N6 C35 . 1.3606(12) ?
N6 C34 . 1.3613(12) ?
N6 H6A . 0.836(18) ?
C28 C29 . 1.4393(12) ?
C28 C40 . 1.4405(12) ?
C29 C34 . 1.4157(12) ?
C29 C30 . 1.4197(12) ?
C30 C31 . 1.3760(13) ?
C30 H30 . 0.930(15) ?
C31 C32 . 1.4116(14) ?
C31 H31 . 0.947(15) ?
C32 C33 . 1.3717(14) ?
C32 H32 . 0.973(15) ?
C33 C34 . 1.4141(13) ?
C33 H33 . 0.985(16) ?
C35 C40 . 1.4104(12) ?
C35 C36 . 1.4163(13) ?
C36 C37 . 1.3691(14) ?
C36 H36 . 0.950(16) ?
C37 C38 . 1.4116(14) ?
C37 H37 . 0.987(16) ?
C38 C39 . 1.3736(13) ?
C38 H38 . 0.970(15) ?
C39 C40 . 1.4161(12) ?
C39 H39 . 0.963(14) ?
O1W H1A . 0.83(2) ?
O1W H1B . 0.861(19) ?
O2W H2A . 0.813(19) ?
O2W H2B . 0.79(2) ?
O3W H3C . 0.79(2) ?
O3W H3D . 0.856(19) ?

loop_
_geom_hbond_atom_site_label_D
_geom_hbond_atom_site_label_H
_geom_hbond_atom_site_label_A
_geom_hbond_site_symmetry_A
_geom_hbond_distance_DH
_geom_hbond_distance_HA
_geom_hbond_distance_DA
_geom_hbond_angle_DHA
_geom_hbond_publ_flag
N3 H3A O2W 2_656 0.873(18) 2.053(18) 2.8793(12) 157.6(16) y
N3 H3B O7 1_656 0.878(17) 2.109(17) 2.9337(11) 156.1(15) y
N4 H4A O6 . 0.884(17) 1.838(17) 2.7214(11) 178.1(16) y
N5 H5A O3 2_655 0.894(17) 1.925(17) 2.7945(11) 163.9(16) y
N5 H5B O5 . 0.889(17) 2.046(17) 2.9096(11) 163.6(15) y
N6 H6A O3W . 0.836(18) 1.863(18) 2.6903(11) 170.3(18) y
O1W H1A O7 . 0.83(2) 1.99(2) 2.8138(11) 171(2) y
O1W H1B O7 2_565 0.861(19) 1.955(19) 2.8161(11) 178.7(17) y
O2W H2A O8 2 0.813(19) 2.067(19) 2.8717(11) 170.1(17) y
O2W H2B O2 . 0.79(2) 2.02(2) 2.8033(11) 177(2) y
O3W H3C O3 1_556 0.79(2) 1.97(2) 2.7595(11) 169.8(19) y
O3W H3D O1W 2_666 0.856(19) 1.879(19) 2.7328(11) 175.4(17) y
C30 H30 O3 2_655 0.931(16) 2.437(16) 3.3386(12) 163(14) y

loop_
_geom_torsion_atom_site_label_1
_geom_torsion_atom_site_label_2
_geom_torsion_atom_site_label_3
_geom_torsion_atom_site_label_4
_geom_torsion_site_symmetry_1
_geom_torsion_site_symmetry_2
_geom_torsion_site_symmetry_3
_geom_torsion_site_symmetry_4
_geom_torsion
_geom_torsion_publ_flag
N1 Ni1 O1 C1 . . . . -3.81(7) ?
N2 Ni1 O1 C1 . . . . 173.57(7) ?
O4 Ni1 O1 C1 . . . . -10.03(12) ?
O5 Ni1 O1 C1 . . . . -107.47(7) ?
O8 Ni1 O1 C1 . . . . 96.69(7) ?
N1 Ni1 O4 C7 . . . . -1.21(7) ?
N2 Ni1 O4 C7 . . . . -178.46(7) ?
O1 Ni1 O4 C7 . . . . 5.00(12) ?
O5 Ni1 O4 C7 . . . . 103.41(7) ?
O8 Ni1 O4 C7 . . . . -101.19(7) ?
N1 Ni1 O5 C8 . . . . 170.05(6) ?
N2 Ni1 O5 C8 . . . . -4.26(6) ?
O1 Ni1 O5 C8 . . . . -110.90(6) ?
O4 Ni1 O5 C8 . . . . 92.18(6) ?
O8 Ni1 O5 C8 . . . . -7.38(11) ?
N1 Ni1 O8 C14 . . . . -177.64(6) ?
N2 Ni1 O8 C14 . . . . -3.33(6) ?
O1 Ni1 O8 C14 . . . . 103.77(7) ?
O4 Ni1 O8 C14 . . . . -98.56(7) ?
O5 Ni1 O8 C14 . . . . -0.19(11) ?
O1 Ni1 N1 C2 . . . . 3.91(7) ?
O4 Ni1 N1 C2 . . . . -178.59(7) ?
O5 Ni1 N1 C2 . . . . 95.16(7) ?
O8 Ni1 N1 C2 . . . . -85.94(7) ?
O1 Ni1 N1 C6 . . . . -177.21(7) ?
O4 Ni1 N1 C6 . . . . 0.29(7) ?
O5 Ni1 N1 C6 . . . . -85.96(7) ?
O8 Ni1 N1 C6 . . . . 92.93(7) ?
O1 Ni1 N2 C9 . . . . 97.94(7) ?
O4 Ni1 N2 C9 . . . . -80.63(7) ?
O5 Ni1 N2 C9 . . . . 7.33(6) ?
O8 Ni1 N2 C9 . . . . -174.02(7) ?
O1 Ni1 N2 C13 . . . . -90.26(7) ?
O4 Ni1 N2 C13 . . . . 91.17(7) ?
O5 Ni1 N2 C13 . . . . 179.13(7) ?
O8 Ni1 N2 C13 . . . . -2.22(6) ?
Ni1 O1 C1 O2 . . . . -178.27(8) ?
Ni1 O1 C1 C2 . . . . 3.09(10) ?
C6 N1 C2 C3 . . . . -0.99(14) ?
Ni1 N1 C2 C3 . . . . 177.85(7) ?
C6 N1 C2 C1 . . . . 177.73(8) ?
Ni1 N1 C2 C1 . . . . -3.44(10) ?
O2 C1 C2 N1 . . . . -178.73(9) ?
O1 C1 C2 N1 . . . . 0.02(12) ?
O2 C1 C2 C3 . . . . -0.13(15) ?
O1 C1 C2 C3 . . . . 178.62(9) ?
N1 C2 C3 C4 . . . . 1.59(15) ?
C1 C2 C3 C4 . . . . -176.92(9) ?
C2 C3 C4 C5 . . . . -0.51(15) ?
C3 C4 C5 C6 . . . . -1.13(15) ?
C2 N1 C6 C5 . . . . -0.74(14) ?
Ni1 N1 C6 C5 . . . . -179.58(7) ?
C2 N1 C6 C7 . . . . 179.35(8) ?
Ni1 N1 C6 C7 . . . . 0.52(10) ?
C4 C5 C6 N1 . . . . 1.78(14) ?
C4 C5 C6 C7 . . . . -178.33(9) ?
Ni1 O4 C7 O3 . . . . -178.14(8) ?
Ni1 O4 C7 C6 . . . . 1.82(10) ?
N1 C6 C7 O3 . . . . 178.38(8) ?
C5 C6 C7 O3 . . . . -1.52(14) ?
N1 C6 C7 O4 . . . . -1.58(12) ?
C5 C6 C7 O4 . . . . 178.52(9) ?
Ni1 O5 C8 O6 . . . . 179.89(8) ?
Ni1 O5 C8 C9 . . . . 0.92(10) ?
C13 N2 C9 C10 . . . . 0.07(13) ?
Ni1 N2 C9 C10 . . . . 171.76(7) ?
C13 N2 C9 C8 . . . . 179.37(8) ?
Ni1 N2 C9 C8 . . . . -8.94(10) ?
O6 C8 C9 N2 . . . . -174.13(8) ?
O5 C8 C9 N2 . . . . 4.96(12) ?
O6 C8 C9 C10 . . . . 5.13(14) ?
O5 C8 C9 C10 . . . . -175.78(9) ?
N2 C9 C10 C11 . . . . -0.28(13) ?
C8 C9 C10 C11 . . . . -179.49(8) ?
C9 C10 C11 C12 . . . . 0.39(14) ?
C10 C11 C12 C13 . . . . -0.31(13) ?
C9 N2 C13 C12 . . . . 0.02(13) ?
Ni1 N2 C13 C12 . . . . -171.51(7) ?
C9 N2 C13 C14 . . . . 178.01(8) ?
Ni1 N2 C13 C14 . . . . 6.49(10) ?
C11 C12 C13 N2 . . . . 0.10(13) ?
C11 C12 C13 C14 . . . . -177.60(8) ?
Ni1 O8 C14 O7 . . . . -172.58(7) ?
Ni1 O8 C14 C13 . . . . 7.53(10) ?
N2 C13 C14 O7 . . . . 170.84(8) ?
C12 C13 C14 O7 . . . . -11.29(14) ?
N2 C13 C14 O8 . . . . -9.27(11) ?
C12 C13 C14 O8 . . . . 168.60(9) ?
N3 C15 C16 C21 . . . . -177.27(9) ?
C27 C15 C16 C21 . . . . 2.02(13) ?
N3 C15 C16 C17 . . . . 0.48(14) ?
C27 C15 C16 C17 . . . . 179.76(9) ?
C21 C16 C17 C18 . . . . 0.23(14) ?
C15 C16 C17 C18 . . . . -177.54(9) ?
C16 C17 C18 C19 . . . . -0.57(16) ?
C17 C18 C19 C20 . . . . 0.39(16) ?
C18 C19 C20 C21 . . . . 0.13(15) ?
C22 N4 C21 C16 . . . . 0.55(13) ?
C22 N4 C21 C20 . . . . -179.16(8) ?
C17 C16 C21 N4 . . . . -179.41(8) ?
C15 C16 C21 N4 . . . . -1.56(13) ?
C17 C16 C21 C20 . . . . 0.30(13) ?
C15 C16 C21 C20 . . . . 178.15(8) ?
C19 C20 C21 N4 . . . . 179.24(9) ?
C19 C20 C21 C16 . . . . -0.48(14) ?
C21 N4 C22 C27 . . . . -0.01(13) ?
C21 N4 C22 C23 . . . . -179.65(8) ?
N4 C22 C23 C24 . . . . -179.61(8) ?
C27 C22 C23 C24 . . . . 0.74(13) ?
C22 C23 C24 C25 . . . . -0.06(14) ?
C23 C24 C25 C26 . . . . -0.96(14) ?
C24 C25 C26 C27 . . . . 1.28(14) ?
N4 C22 C27 C26 . . . . 179.94(8) ?
C23 C22 C27 C26 . . . . -0.42(13) ?
N4 C22 C27 C15 . . . . 0.51(13) ?
C23 C22 C27 C15 . . . . -179.85(8) ?
C25 C26 C27 C22 . . . . -0.60(13) ?
C25 C26 C27 C15 . . . . 178.82(9) ?
N3 C15 C27 C22 . . . . 177.79(8) ?
C16 C15 C27 C22 . . . . -1.50(12) ?
N3 C15 C27 C26 . . . . -1.62(14) ?
C16 C15 C27 C26 . . . . 179.09(8) ?
N5 C28 C29 C34 . . . . 176.98(8) ?
C40 C28 C29 C34 . . . . -4.17(12) ?
N5 C28 C29 C30 . . . . -2.62(14) ?
C40 C28 C29 C30 . . . . 176.22(8) ?
C34 C29 C30 C31 . . . . 1.09(13) ?
C28 C29 C30 C31 . . . . -179.30(9) ?
C29 C30 C31 C32 . . . . -0.67(14) ?
C30 C31 C32 C33 . . . . -0.61(14) ?
C31 C32 C33 C34 . . . . 1.41(14) ?
C35 N6 C34 C33 . . . . -176.15(8) ?
C35 N6 C34 C29 . . . . 4.00(13) ?
C32 C33 C34 N6 . . . . 179.19(8) ?
C32 C33 C34 C29 . . . . -0.96(13) ?
C30 C29 C34 N6 . . . . 179.57(8) ?
C28 C29 C34 N6 . . . . -0.06(13) ?
C30 C29 C34 C33 . . . . -0.28(13) ?
C28 C29 C34 C33 . . . . -179.91(8) ?
C34 N6 C35 C40 . . . . -3.45(13) ?
C34 N6 C35 C36 . . . . 175.03(8) ?
N6 C35 C36 C37 . . . . -176.16(9) ?
C40 C35 C36 C37 . . . . 2.32(14) ?
C35 C36 C37 C38 . . . . 0.56(15) ?
C36 C37 C38 C39 . . . . -2.15(15) ?
C37 C38 C39 C40 . . . . 0.84(15) ?
N6 C35 C40 C39 . . . . 174.90(8) ?
C36 C35 C40 C39 . . . . -3.55(13) ?
N6 C35 C40 C28 . . . . -1.02(13) ?
C36 C35 C40 C28 . . . . -179.47(8) ?
C38 C39 C40 C35 . . . . 1.97(13) ?
C38 C39 C40 C28 . . . . 177.75(9) ?
N5 C28 C40 C35 . . . . -176.42(8) ?
C29 C28 C40 C35 . . . . 4.71(12) ?
N5 C28 C40 C39 . . . . 7.83(13) ?
C29 C28 C40 C39 . . . . -171.04(8) ?
